data_4105099
loop_
_publ_author_name
'Evan R. King'
'Theodore A. Betley'

_publ_contact_author_address
;Department of Chemistry and Chemical Biology
Harvard University
Mallinckrodt 306E
12 Oxford Street
Cambridge, MA 02139
;
_publ_contact_author_email betley@chemistry.harvard.edu
_publ_contact_author_name 'Professor Theodore A. Betley'
_publ_contact_author_phone 617-496-9944
_publ_section_title
;
 Unusual Electronic Structure of First Row Transition Metal Complexes
 Featuring Redox-Active Dipyrromethane Ligands
;
_journal_name_full 'Journal of the American Chemical Society'
_journal_page_first 14374
_journal_page_last 14380
_journal_paper_doi 10.1021/ja903997a
_journal_volume 131
_journal_year 2009
_chemical_compound_source 'chemical synthesis'
_chemical_formula_moiety 'C41 H56 Cl Co Li N2 O3'
_chemical_formula_sum 'C41 H56 Cl Co Li N2 O3'
_chemical_formula_weight 726.20
_chemical_name_common '[(dmpm)CoCl(THF)][Li(THF)2]'
_chemical_name_systematic
;   
(mono-tetrahydrofuran)(1,9-dimesitly-5,5-dimethyldipyrromethanato)cobalt(II)
chloride (bis-tetrahydrofuran)lithiate
;
_space_group_IT_number 14
_symmetry_cell_setting monoclinic
_symmetry_Int_Tables_number 14
_symmetry_space_group_name_Hall '-P 2yn'
_symmetry_space_group_name_H-M 'P 1 21/n 1'
_atom_sites_solution_hydrogens geom
_atom_sites_solution_primary direct
_atom_sites_solution_secondary difmap
_audit_creation_method SHELXL-97
_cell_angle_alpha 90.00
_cell_angle_beta 103.487(3)
_cell_angle_gamma 90.00
_cell_formula_units_Z 4
_cell_length_a 13.7199(7)
_cell_length_b 12.6669(5)
_cell_length_c 22.8413(12)
_cell_measurement_reflns_used 1172
_cell_measurement_temperature 193(2)
_cell_measurement_theta_max 19.3587
_cell_measurement_theta_min 2.2170
_cell_volume 3860.1(3)
_computing_cell_refinement 'SAINT V7.34A (Bruker AXS, 2006)'
_computing_data_collection 'SMART V5.625 (Bruker AXS, 2001a)'
_computing_data_reduction
; 
SAINT V7.34A (Bruker AXS, 2006), SADABS (Bruker AXS, 2004) 
;
_computing_molecular_graphics 'SHELXTL v6.12 (Bruker AXS, 2001b)'
_computing_publication_material 'SHELXTL v6.12 (Bruker AXS, 2001b)'
_computing_structure_refinement 'SHELXL-97 (Sheldrick, 1997)'
_computing_structure_solution 'SHELXS-97 (Sheldrick, 1990)'
_diffrn_ambient_temperature 193(2)
_diffrn_measured_fraction_theta_full 0.978
_diffrn_measured_fraction_theta_max 0.978
_diffrn_measurement_device_type 'Bruker Apex II CCD'
_diffrn_measurement_method 'omega scans 0.5%'
_diffrn_radiation_monochromator graphite
_diffrn_radiation_probe x-ray
_diffrn_radiation_type MoK\a
_diffrn_radiation_wavelength 0.71073
_diffrn_reflns_av_R_equivalents 0.1348
_diffrn_reflns_av_sigmaI/netI 0.2071
_diffrn_reflns_limit_h_max 17
_diffrn_reflns_limit_h_min -17
_diffrn_reflns_limit_k_max 15
_diffrn_reflns_limit_k_min -16
_diffrn_reflns_limit_l_max 18
_diffrn_reflns_limit_l_min -28
_diffrn_reflns_number 23487
_diffrn_reflns_theta_full 27.48
_diffrn_reflns_theta_max 27.48
_diffrn_reflns_theta_min 1.59
_diffrn_source 'fine-focus sealed tube'
_diffrn_standards_decay_% 0
_diffrn_standards_number 0
_exptl_absorpt_coefficient_mu 0.553
_exptl_absorpt_correction_T_max 0.9793
_exptl_absorpt_correction_T_min 0.9158
_exptl_absorpt_correction_type numerical
_exptl_absorpt_process_details 'SADABS (Bruker AXS, 2004)'
_exptl_crystal_colour 'translucent light blue'
_exptl_crystal_density_diffrn 1.250
_exptl_crystal_description prism
_exptl_crystal_F_000 1548
_exptl_crystal_recrystallization_method tetrahydrofuran
_exptl_crystal_size_max 0.16
_exptl_crystal_size_mid 0.06
_exptl_crystal_size_min 0.04
_refine_diff_density_max 0.468
_refine_diff_density_min -0.519
_refine_diff_density_rms 0.099
_refine_ls_extinction_method none
_refine_ls_goodness_of_fit_ref 0.927
_refine_ls_hydrogen_treatment constr
_refine_ls_matrix_type full
_refine_ls_number_parameters 448
_refine_ls_number_reflns 8650
_refine_ls_number_restraints 120
_refine_ls_restrained_S_all 0.924
_refine_ls_R_factor_all 0.1955
_refine_ls_R_factor_gt 0.0671
_refine_ls_shift/su_max 0.001
_refine_ls_shift/su_mean 0.000
_refine_ls_structure_factor_coef Fsqd
_refine_ls_weighting_details 'calc w=1/[\s^2^(Fo^2^)+(0.0677P)^2^+0.0000P] where P=(Fo^2^+2Fc^2^)/3'
_refine_ls_weighting_scheme calc
_refine_ls_wR_factor_gt 0.1242
_refine_ls_wR_factor_ref 0.1774
_reflns_number_gt 3702
_reflns_number_total 8650
_reflns_threshold_expression >2sigma(I)
_cod_data_source_file ja903997a_si_001_6.cif
_cod_data_source_block compound8-erk001
_cod_original_sg_symbol_H-M 'P 21/n'
_cod_database_code 4105099

loop_
_symmetry_equiv_pos_as_xyz
'x, y, z'
'-x+1/2, y+1/2, -z+1/2'
'-x, -y, -z'
'x-1/2, -y-1/2, z-1/2'

loop_
_atom_site_label
_atom_site_type_symbol
_atom_site_fract_x
_atom_site_fract_y
_atom_site_fract_z
_atom_site_U_iso_or_equiv
_atom_site_adp_type
_atom_site_occupancy
_atom_site_symmetry_multiplicity
_atom_site_calc_flag
_atom_site_refinement_flags
Co1 Co 0.97516(5) 0.83631(5) 0.84263(3) 0.02292(19) Uani 1 1 d .
Cl1 Cl 0.96358(10) 1.01748(10) 0.83125(5) 0.0337(3) Uani 1 1 d .
Li1 Li 0.9217(8) 1.1187(8) 0.7404(4) 0.047(3) Uani 1 1 d .
O1 O 1.0404(2) 0.8396(3) 0.93297(14) 0.0348(9) Uani 1 1 d U
C1A C 1.1076(4) 0.9224(5) 0.9609(2) 0.0461(15) Uani 1 1 d U
H1A1 H 1.0725 0.9912 0.9567 0.055 Uiso 1 1 calc R
H1A2 H 1.1654 0.9277 0.9420 0.055 Uiso 1 1 calc R
C2A C 1.1421(5) 0.8927(5) 1.0262(2) 0.0592(18) Uani 1 1 d U
H2A1 H 1.2162 0.8902 1.0384 0.071 Uiso 1 1 calc R
H2A2 H 1.1175 0.9441 1.0520 0.071 Uiso 1 1 calc R
C3A C 1.0986(8) 0.7866(6) 1.0308(3) 0.110(3) Uani 1 1 d U
H3A1 H 1.1527 0.7353 1.0468 0.131 Uiso 1 1 calc R
H3A2 H 1.0530 0.7891 1.0586 0.131 Uiso 1 1 calc R
C4A C 1.0472(5) 0.7563(6) 0.9750(3) 0.074(2) Uani 1 1 d U
H4A1 H 0.9789 0.7337 0.9769 0.089 Uiso 1 1 calc R
H4A2 H 1.0814 0.6953 0.9615 0.089 Uiso 1 1 calc R
N1 N 1.0541(3) 0.7693(3) 0.79207(17) 0.0235(9) Uani 1 1 d .
N2 N 0.8591(3) 0.7377(3) 0.82096(17) 0.0233(9) Uani 1 1 d .
C1 C 0.8926(3) 0.7289(4) 0.7163(2) 0.0261(12) Uani 1 1 d .
C2 C 0.8535(4) 0.8408(4) 0.6977(2) 0.0327(13) Uani 1 1 d .
H2A H 0.8844 0.8670 0.6659 0.049 Uiso 1 1 calc R
H2B H 0.8706 0.8879 0.7326 0.049 Uiso 1 1 calc R
H2C H 0.7805 0.8386 0.6827 0.049 Uiso 1 1 calc R
C4 C 0.8443(3) 0.6882(4) 0.7653(2) 0.0233(11) Uani 1 1 d .
C3 C 0.8615(4) 0.6589(5) 0.6601(2) 0.0420(15) Uani 1 1 d .
H3A H 0.8920 0.6860 0.6284 0.063 Uiso 1 1 calc R
H3B H 0.7884 0.6597 0.6460 0.063 Uiso 1 1 calc R
H3C H 0.8843 0.5865 0.6702 0.063 Uiso 1 1 calc R
C5 C 1.0059(4) 0.7299(4) 0.7363(2) 0.0277(12) Uani 1 1 d .
C6 C 0.7800(3) 0.6041(4) 0.7635(2) 0.0292(12) Uani 1 1 d .
H6 H 0.7563 0.5581 0.7304 0.035 Uiso 1 1 calc R
C7 C 1.0754(4) 0.6985(4) 0.7054(2) 0.0327(13) Uani 1 1 d .
H7 H 1.0622 0.6696 0.6660 0.039 Uiso 1 1 calc R
C8 C 0.7560(4) 0.5995(4) 0.8203(2) 0.0318(13) Uani 1 1 d .
H8 H 0.7137 0.5490 0.8326 0.038 Uiso 1 1 calc R
C9 C 1.1698(4) 0.7174(4) 0.7435(2) 0.0385(14) Uani 1 1 d .
H9 H 1.2326 0.7035 0.7343 0.046 Uiso 1 1 calc R
C10 C 0.8047(3) 0.6808(4) 0.8544(2) 0.0258(12) Uani 1 1 d .
C11 C 1.1561(4) 0.7590(4) 0.7959(2) 0.0264(12) Uani 1 1 d .
C21 C 0.7979(3) 0.7108(4) 0.9158(2) 0.0246(11) Uani 1 1 d .
C22 C 0.7604(4) 0.8110(4) 0.9268(2) 0.0280(12) Uani 1 1 d .
C23 C 0.7261(4) 0.8895(4) 0.8770(2) 0.0407(14) Uani 1 1 d .
H23A H 0.6808 0.9406 0.8890 0.061 Uiso 1 1 calc R
H23B H 0.6908 0.8525 0.8405 0.061 Uiso 1 1 calc R
H23C H 0.7843 0.9266 0.8690 0.061 Uiso 1 1 calc R
C24 C 0.7510(4) 0.8361(4) 0.9846(2) 0.0341(13) Uani 1 1 d .
H24 H 0.7271 0.9043 0.9916 0.041 Uiso 1 1 calc R
C25 C 0.7747(4) 0.7664(5) 1.0319(2) 0.0384(14) Uani 1 1 d .
C26 C 0.7652(5) 0.7974(5) 1.0946(2) 0.0591(19) Uani 1 1 d .
H26A H 0.8299 0.8237 1.1179 0.089 Uiso 1 1 calc R
H26B H 0.7453 0.7356 1.1148 0.089 Uiso 1 1 calc R
H26C H 0.7145 0.8528 1.0915 0.089 Uiso 1 1 calc R
C27 C 0.8097(4) 0.6671(5) 1.0203(2) 0.0394(14) Uani 1 1 d .
H27 H 0.8266 0.6176 1.0523 0.047 Uiso 1 1 calc R
C28 C 0.8207(4) 0.6382(4) 0.9639(2) 0.0321(13) Uani 1 1 d .
C29 C 0.8579(4) 0.5290(4) 0.9553(2) 0.0457(16) Uani 1 1 d .
H29A H 0.8933 0.5004 0.9944 0.068 Uiso 1 1 calc R
H29B H 0.9038 0.5321 0.9283 0.068 Uiso 1 1 calc R
H29C H 0.8009 0.4834 0.9378 0.068 Uiso 1 1 calc R
C31 C 1.2319(3) 0.7831(4) 0.8521(2) 0.0242(11) Uani 1 1 d .
C32 C 1.2555(4) 0.7072(4) 0.8977(2) 0.0330(13) Uani 1 1 d .
C33 C 1.2013(4) 0.6024(5) 0.8910(3) 0.0556(18) Uani 1 1 d .
H33A H 1.1300 0.6142 0.8888 0.083 Uiso 1 1 calc R
H33B H 1.2298 0.5576 0.9257 0.083 Uiso 1 1 calc R
H33C H 1.2091 0.5676 0.8540 0.083 Uiso 1 1 calc R
C34 C 1.3311(4) 0.7277(5) 0.9486(2) 0.0376(14) Uani 1 1 d .
H34 H 1.3456 0.6761 0.9796 0.045 Uiso 1 1 calc R
C35 C 1.3857(4) 0.8199(5) 0.9558(2) 0.0393(14) Uani 1 1 d .
C36 C 1.4697(4) 0.8397(6) 1.0104(2) 0.0630(19) Uani 1 1 d .
H36A H 1.5335 0.8435 0.9982 0.095 Uiso 1 1 calc R
H36B H 1.4723 0.7820 1.0393 0.095 Uiso 1 1 calc R
H36C H 1.4579 0.9066 1.0292 0.095 Uiso 1 1 calc R
C37 C 1.3612(4) 0.8949(4) 0.9105(2) 0.0387(14) Uani 1 1 d .
H37 H 1.3976 0.9593 0.9148 0.046 Uiso 1 1 calc R
C38 C 1.2850(4) 0.8791(4) 0.8587(2) 0.0309(13) Uani 1 1 d .
C39 C 1.2606(4) 0.9638(4) 0.8118(3) 0.0497(16) Uani 1 1 d .
H39A H 1.1964 0.9964 0.8131 0.075 Uiso 1 1 calc R
H39B H 1.2560 0.9329 0.7720 0.075 Uiso 1 1 calc R
H39C H 1.3135 1.0175 0.8198 0.075 Uiso 1 1 calc R
O2 O 0.9880(3) 1.0795(3) 0.67740(16) 0.0441(10) Uani 1 1 d U
C1C C 1.0361(5) 1.3241(6) 0.7420(3) 0.0637(19) Uani 1 1 d U
H1C1 H 1.0133 1.3468 0.6995 0.076 Uiso 1 1 calc R
H1C2 H 1.0983 1.2822 0.7460 0.076 Uiso 1 1 calc R
C2C C 1.0555(7) 1.4159(6) 0.7811(4) 0.099(3) Uani 1 1 d U
H2C1 H 1.0430 1.4816 0.7571 0.119 Uiso 1 1 calc R
H2C2 H 1.1260 1.4159 0.8045 0.119 Uiso 1 1 calc R
C3C C 0.9857(5) 1.4088(6) 0.8226(3) 0.081(2) Uani 1 1 d U
H3C1 H 1.0232 1.3958 0.8646 0.097 Uiso 1 1 calc R
H3C2 H 0.9462 1.4746 0.8214 0.097 Uiso 1 1 calc R
C4C C 0.9217(6) 1.3210(6) 0.7998(4) 0.100(3) Uani 1 1 d U
H4C1 H 0.9146 1.2753 0.8337 0.120 Uiso 1 1 calc R
H4C2 H 0.8543 1.3474 0.7797 0.120 Uiso 1 1 calc R
O3 O 0.9608(3) 1.2617(3) 0.75876(18) 0.0495(11) Uani 1 1 d U
C1E C 0.9681(4) 1.1332(5) 0.6214(3) 0.0488(16) Uani 1 1 d U
H1E1 H 1.0231 1.1827 0.6195 0.059 Uiso 1 1 calc R
H1E2 H 0.9046 1.1733 0.6151 0.059 Uiso 1 1 calc R
C2E C 0.9606(6) 1.0488(6) 0.5755(3) 0.081(2) Uani 1 1 d U
H2E1 H 0.9779 1.0754 0.5385 0.097 Uiso 1 1 calc R
H2E2 H 0.8928 1.0171 0.5651 0.097 Uiso 1 1 calc R
C3E C 1.0446(6) 0.9649(6) 0.6115(3) 0.081(2) Uani 1 1 d U
H3E1 H 1.0179 0.8920 0.6079 0.097 Uiso 1 1 calc R
H3E2 H 1.1061 0.9671 0.5959 0.097 Uiso 1 1 calc R
C4E C 1.0652(4) 1.0036(5) 0.6765(3) 0.0539(16) Uani 1 1 d U
H4E1 H 1.0619 0.9444 0.7042 0.065 Uiso 1 1 calc R
H4E2 H 1.1323 1.0367 0.6884 0.065 Uiso 1 1 calc R

loop_
_atom_site_aniso_label
_atom_site_aniso_U_11
_atom_site_aniso_U_22
_atom_site_aniso_U_33
_atom_site_aniso_U_23
_atom_site_aniso_U_13
_atom_site_aniso_U_12
Co1 0.0245(3) 0.0229(4) 0.0206(4) -0.0029(3) 0.0036(3) -0.0023(3)
Cl1 0.0429(8) 0.0246(7) 0.0307(8) 0.0000(6) 0.0029(6) -0.0008(6)
Li1 0.059(6) 0.049(7) 0.038(6) 0.002(5) 0.021(5) -0.008(5)
O1 0.039(2) 0.035(2) 0.0251(19) -0.0010(17) -0.0037(16) -0.0126(18)
C1A 0.054(4) 0.044(4) 0.033(3) -0.006(3) -0.005(3) -0.014(3)
C2A 0.072(4) 0.068(5) 0.028(3) -0.008(3) -0.005(3) -0.007(4)
C3A 0.191(9) 0.081(6) 0.038(4) 0.014(4) -0.012(5) -0.047(6)
C4A 0.089(5) 0.071(5) 0.045(4) 0.028(3) -0.018(4) -0.031(4)
N1 0.024(2) 0.024(2) 0.022(2) -0.0041(18) 0.0042(18) -0.0008(19)
N2 0.026(2) 0.022(2) 0.021(2) -0.0031(18) 0.0028(18) -0.0032(18)
C1 0.025(3) 0.030(3) 0.023(3) -0.006(2) 0.004(2) -0.003(2)
C2 0.032(3) 0.038(3) 0.024(3) 0.004(3) -0.001(2) 0.001(3)
C4 0.024(3) 0.021(3) 0.024(3) -0.004(2) 0.003(2) 0.001(2)
C3 0.039(3) 0.054(4) 0.029(3) -0.015(3) 0.002(2) -0.018(3)
C5 0.031(3) 0.021(3) 0.030(3) -0.004(2) 0.005(2) -0.004(2)
C6 0.024(3) 0.029(3) 0.032(3) -0.011(2) 0.002(2) -0.004(2)
C7 0.040(3) 0.036(3) 0.023(3) -0.015(2) 0.009(2) -0.007(3)
C8 0.029(3) 0.029(3) 0.038(3) -0.004(3) 0.009(2) -0.009(2)
C9 0.031(3) 0.046(4) 0.043(4) -0.012(3) 0.016(3) -0.002(3)
C10 0.019(2) 0.027(3) 0.031(3) 0.005(2) 0.004(2) 0.003(2)
C11 0.023(3) 0.023(3) 0.034(3) -0.009(2) 0.009(2) -0.003(2)
C21 0.030(3) 0.024(3) 0.021(3) -0.003(2) 0.008(2) -0.007(2)
C22 0.031(3) 0.027(3) 0.026(3) -0.001(2) 0.007(2) -0.006(2)
C23 0.052(4) 0.028(3) 0.040(3) 0.004(3) 0.007(3) 0.002(3)
C24 0.040(3) 0.030(3) 0.033(3) -0.003(3) 0.011(3) 0.000(3)
C25 0.041(3) 0.047(4) 0.028(3) 0.003(3) 0.009(3) -0.007(3)
C26 0.077(5) 0.072(5) 0.034(4) -0.004(3) 0.024(3) 0.006(4)
C27 0.045(3) 0.038(4) 0.036(3) 0.016(3) 0.011(3) 0.001(3)
C28 0.031(3) 0.029(3) 0.037(3) 0.010(3) 0.008(2) -0.005(2)
C29 0.057(4) 0.036(4) 0.044(4) 0.014(3) 0.014(3) 0.009(3)
C31 0.018(2) 0.025(3) 0.033(3) -0.005(2) 0.013(2) -0.001(2)
C32 0.029(3) 0.028(3) 0.043(3) 0.002(3) 0.012(3) 0.000(3)
C33 0.053(4) 0.037(4) 0.073(5) 0.015(3) 0.008(4) -0.010(3)
C34 0.030(3) 0.049(4) 0.035(3) 0.011(3) 0.008(3) 0.005(3)
C35 0.030(3) 0.054(4) 0.032(3) -0.007(3) 0.005(2) 0.000(3)
C36 0.054(4) 0.090(6) 0.038(4) -0.003(4) -0.005(3) -0.017(4)
C37 0.039(3) 0.036(4) 0.042(4) -0.012(3) 0.012(3) -0.008(3)
C38 0.030(3) 0.028(3) 0.035(3) -0.002(3) 0.009(2) -0.003(3)
C39 0.056(4) 0.037(4) 0.049(4) -0.001(3) -0.003(3) -0.014(3)
O2 0.052(2) 0.045(3) 0.040(2) 0.0129(19) 0.0206(19) 0.011(2)
C1C 0.059(4) 0.071(5) 0.067(5) -0.015(4) 0.027(3) -0.025(4)
C2C 0.126(7) 0.069(5) 0.119(7) -0.031(5) 0.065(6) -0.050(5)
C3C 0.068(5) 0.089(6) 0.088(6) -0.037(4) 0.020(4) 0.000(4)
C4C 0.117(7) 0.083(6) 0.133(7) -0.045(5) 0.095(6) -0.034(5)
O3 0.061(3) 0.036(3) 0.062(3) -0.005(2) 0.036(2) -0.009(2)
C1E 0.050(4) 0.057(4) 0.041(4) 0.014(3) 0.016(3) 0.009(3)
C2E 0.093(6) 0.100(6) 0.053(4) -0.013(4) 0.025(4) -0.015(4)
C3E 0.098(6) 0.073(5) 0.090(5) -0.020(4) 0.056(5) -0.005(4)
C4E 0.044(3) 0.058(4) 0.064(4) 0.015(3) 0.019(3) 0.006(3)

loop_
_atom_type_symbol
_atom_type_description
_atom_type_scat_dispersion_real
_atom_type_scat_dispersion_imag
_atom_type_scat_source
C C 0.0033 0.0016 'International Tables Vol C Tables 4.2.6.8 and 6.1.1.4'
H H 0.0000 0.0000 'International Tables Vol C Tables 4.2.6.8 and 6.1.1.4'
Li Li -0.0003 0.0001 'International Tables Vol C Tables 4.2.6.8 and 6.1.1.4'
N N 0.0061 0.0033 'International Tables Vol C Tables 4.2.6.8 and 6.1.1.4'
O O 0.0106 0.0060 'International Tables Vol C Tables 4.2.6.8 and 6.1.1.4'
Cl Cl 0.1484 0.1585 'International Tables Vol C Tables 4.2.6.8 and 6.1.1.4'
Co Co 0.3494 0.9721 'International Tables Vol C Tables 4.2.6.8 and 6.1.1.4'

loop_
_geom_angle_atom_site_label_1
_geom_angle_atom_site_label_2
_geom_angle_atom_site_label_3
_geom_angle
_geom_angle_site_symmetry_1
_geom_angle_site_symmetry_3
N1 Co1 N2 95.84(16) . .
N1 Co1 O1 115.60(15) . .
N2 Co1 O1 113.51(15) . .
N1 Co1 Cl1 113.49(12) . .
N2 Co1 Cl1 124.38(12) . .
O1 Co1 Cl1 95.47(11) . .
Co1 Cl1 Li1 128.8(3) . .
O3 Li1 O2 104.5(5) . .
O3 Li1 Cl1 108.6(4) . .
O2 Li1 Cl1 116.6(5) . .
O3 Li1 C8 113.5(5) . 2_656
O2 Li1 C8 97.4(4) . 2_656
Cl1 Li1 C8 115.5(4) . 2_656
O3 Li1 C6 107.4(5) . 2_656
O2 Li1 C6 126.9(5) . 2_656
Cl1 Li1 C6 91.6(3) . 2_656
C8 Li1 C6 30.63(19) 2_656 2_656
C4A O1 C1A 107.9(4) . .
C4A O1 Co1 127.7(3) . .
C1A O1 Co1 122.9(3) . .
O1 C1A C2A 106.1(5) . .
O1 C1A H1A1 110.5 . .
C2A C1A H1A1 110.5 . .
O1 C1A H1A2 110.5 . .
C2A C1A H1A2 110.5 . .
H1A1 C1A H1A2 108.7 . .
C3A C2A C1A 105.0(5) . .
C3A C2A H2A1 110.7 . .
C1A C2A H2A1 110.7 . .
C3A C2A H2A2 110.7 . .
C1A C2A H2A2 110.7 . .
H2A1 C2A H2A2 108.8 . .
C4A C3A C2A 108.5(6) . .
C4A C3A H3A1 110.0 . .
C2A C3A H3A1 110.0 . .
C4A C3A H3A2 110.0 . .
C2A C3A H3A2 110.0 . .
H3A1 C3A H3A2 108.4 . .
C3A C4A O1 111.3(6) . .
C3A C4A H4A1 109.4 . .
O1 C4A H4A1 109.4 . .
C3A C4A H4A2 109.4 . .
O1 C4A H4A2 109.4 . .
H4A1 C4A H4A2 108.0 . .
C5 N1 C11 106.4(4) . .
C5 N1 Co1 119.3(3) . .
C11 N1 Co1 133.9(3) . .
C10 N2 C4 106.6(4) . .
C10 N2 Co1 133.6(3) . .
C4 N2 Co1 116.6(3) . .
C5 C1 C4 112.0(4) . .
C5 C1 C3 108.7(4) . .
C4 C1 C3 109.6(4) . .
C5 C1 C2 110.1(4) . .
C4 C1 C2 109.5(4) . .
C3 C1 C2 106.8(4) . .
C1 C2 H2A 109.5 . .
C1 C2 H2B 109.5 . .
H2A C2 H2B 109.5 . .
C1 C2 H2C 109.5 . .
H2A C2 H2C 109.5 . .
H2B C2 H2C 109.5 . .
C6 C4 N2 109.4(4) . .
C6 C4 C1 128.9(4) . .
N2 C4 C1 121.7(4) . .
C1 C3 H3A 109.5 . .
C1 C3 H3B 109.5 . .
H3A C3 H3B 109.5 . .
C1 C3 H3C 109.5 . .
H3A C3 H3C 109.5 . .
H3B C3 H3C 109.5 . .
C7 C5 N1 109.7(4) . .
C7 C5 C1 129.2(4) . .
N1 C5 C1 121.1(4) . .
C4 C6 C8 106.8(4) . .
C4 C6 Li1 125.5(4) . 2_646
C8 C6 Li1 65.5(3) . 2_646
C4 C6 H6 126.6 . .
C8 C6 H6 126.6 . .
Li1 C6 H6 82.0 2_646 .
C5 C7 C9 106.5(4) . .
C5 C7 H7 126.7 . .
C9 C7 H7 126.7 . .
C10 C8 C6 107.7(4) . .
C10 C8 Li1 121.5(4) . 2_646
C6 C8 Li1 83.9(4) . 2_646
C10 C8 H8 126.1 . .
C6 C8 H8 126.1 . .
Li1 C8 H8 69.4 2_646 .
C11 C9 C7 108.3(5) . .
C11 C9 H9 125.8 . .
C7 C9 H9 125.8 . .
C8 C10 N2 109.4(4) . .
C8 C10 C21 127.1(4) . .
N2 C10 C21 123.4(4) . .
C9 C11 N1 109.0(4) . .
C9 C11 C31 128.9(4) . .
N1 C11 C31 121.9(4) . .
C28 C21 C22 118.1(5) . .
C28 C21 C10 121.4(5) . .
C22 C21 C10 120.4(4) . .
C24 C22 C21 119.4(5) . .
C24 C22 C23 119.0(5) . .
C21 C22 C23 121.5(5) . .
C22 C23 H23A 109.5 . .
C22 C23 H23B 109.5 . .
H23A C23 H23B 109.5 . .
C22 C23 H23C 109.5 . .
H23A C23 H23C 109.5 . .
H23B C23 H23C 109.5 . .
C25 C24 C22 122.7(5) . .
C25 C24 H24 118.6 . .
C22 C24 H24 118.6 . .
C24 C25 C27 117.4(5) . .
C24 C25 C26 121.2(6) . .
C27 C25 C26 121.4(5) . .
C25 C26 H26A 109.5 . .
C25 C26 H26B 109.5 . .
H26A C26 H26B 109.5 . .
C25 C26 H26C 109.5 . .
H26A C26 H26C 109.5 . .
H26B C26 H26C 109.5 . .
C28 C27 C25 122.3(5) . .
C28 C27 H27 118.9 . .
C25 C27 H27 118.9 . .
C27 C28 C21 120.1(5) . .
C27 C28 C29 118.7(5) . .
C21 C28 C29 121.3(5) . .
C28 C29 H29A 109.5 . .
C28 C29 H29B 109.5 . .
H29A C29 H29B 109.5 . .
C28 C29 H29C 109.5 . .
H29A C29 H29C 109.5 . .
H29B C29 H29C 109.5 . .
C32 C31 C38 119.3(5) . .
C32 C31 C11 119.7(5) . .
C38 C31 C11 120.8(5) . .
C34 C32 C31 119.5(5) . .
C34 C32 C33 120.1(5) . .
C31 C32 C33 120.4(5) . .
C32 C33 H33A 109.5 . .
C32 C33 H33B 109.5 . .
H33A C33 H33B 109.5 . .
C32 C33 H33C 109.5 . .
H33A C33 H33C 109.5 . .
H33B C33 H33C 109.5 . .
C35 C34 C32 122.4(5) . .
C35 C34 H34 118.8 . .
C32 C34 H34 118.8 . .
C34 C35 C37 117.5(5) . .
C34 C35 C36 121.9(5) . .
C37 C35 C36 120.6(6) . .
C35 C36 H36A 109.5 . .
C35 C36 H36B 109.5 . .
H36A C36 H36B 109.5 . .
C35 C36 H36C 109.5 . .
H36A C36 H36C 109.5 . .
H36B C36 H36C 109.5 . .
C35 C37 C38 122.4(5) . .
C35 C37 H37 118.8 . .
C38 C37 H37 118.8 . .
C37 C38 C31 118.7(5) . .
C37 C38 C39 120.0(5) . .
C31 C38 C39 121.3(5) . .
C38 C39 H39A 109.5 . .
C38 C39 H39B 109.5 . .
H39A C39 H39B 109.5 . .
C38 C39 H39C 109.5 . .
H39A C39 H39C 109.5 . .
H39B C39 H39C 109.5 . .
C1E O2 C4E 107.2(4) . .
C1E O2 Li1 121.5(5) . .
C4E O2 Li1 131.2(5) . .
O3 C1C C2C 108.6(5) . .
O3 C1C H1C1 110.0 . .
C2C C1C H1C1 110.0 . .
O3 C1C H1C2 110.0 . .
C2C C1C H1C2 110.0 . .
H1C1 C1C H1C2 108.4 . .
C1C C2C C3C 106.8(6) . .
C1C C2C H2C1 110.4 . .
C3C C2C H2C1 110.4 . .
C1C C2C H2C2 110.4 . .
C3C C2C H2C2 110.4 . .
H2C1 C2C H2C2 108.6 . .
C4C C3C C2C 104.1(6) . .
C4C C3C H3C1 110.9 . .
C2C C3C H3C1 110.9 . .
C4C C3C H3C2 110.9 . .
C2C C3C H3C2 110.9 . .
H3C1 C3C H3C2 109.0 . .
O3 C4C C3C 111.1(6) . .
O3 C4C H4C1 109.4 . .
C3C C4C H4C1 109.4 . .
O3 C4C H4C2 109.4 . .
C3C C4C H4C2 109.4 . .
H4C1 C4C H4C2 108.0 . .
C4C O3 C1C 107.3(5) . .
C4C O3 Li1 121.6(5) . .
C1C O3 Li1 130.7(5) . .
O2 C1E C2E 105.0(5) . .
O2 C1E H1E1 110.7 . .
C2E C1E H1E1 110.7 . .
O2 C1E H1E2 110.7 . .
C2E C1E H1E2 110.7 . .
H1E1 C1E H1E2 108.8 . .
C1E C2E C3E 100.9(5) . .
C1E C2E H2E1 111.6 . .
C3E C2E H2E1 111.6 . .
C1E C2E H2E2 111.6 . .
C3E C2E H2E2 111.6 . .
H2E1 C2E H2E2 109.4 . .
C4E C3E C2E 103.2(5) . .
C4E C3E H3E1 111.1 . .
C2E C3E H3E1 111.1 . .
C4E C3E H3E2 111.1 . .
C2E C3E H3E2 111.1 . .
H3E1 C3E H3E2 109.1 . .
O2 C4E C3E 105.1(5) . .
O2 C4E H4E1 110.7 . .
C3E C4E H4E1 110.7 . .
O2 C4E H4E2 110.7 . .
C3E C4E H4E2 110.7 . .
H4E1 C4E H4E2 108.8 . .

loop_
_geom_bond_atom_site_label_1
_geom_bond_atom_site_label_2
_geom_bond_distance
_geom_bond_site_symmetry_2
Co1 N1 1.953(4) .
Co1 N2 1.993(4) .
Co1 O1 2.049(3) .
Co1 Cl1 2.3108(15) .
Cl1 Li1 2.393(10) .
Li1 O3 1.908(11) .
Li1 O2 1.937(10) .
Li1 C8 2.520(11) 2_656
Li1 C6 2.754(11) 2_656
O1 C4A 1.416(6) .
O1 C1A 1.443(6) .
C1A C2A 1.503(7) .
C1A H1A1 0.9900 .
C1A H1A2 0.9900 .
C2A C3A 1.484(9) .
C2A H2A1 0.9900 .
C2A H2A2 0.9900 .
C3A C4A 1.360(8) .
C3A H3A1 0.9900 .
C3A H3A2 0.9900 .
C4A H4A1 0.9900 .
C4A H4A2 0.9900 .
N1 C5 1.385(6) .
N1 C11 1.387(6) .
N2 C10 1.387(6) .
N2 C4 1.389(6) .
C1 C5 1.515(7) .
C1 C4 1.518(7) .
C1 C3 1.536(6) .
C1 C2 1.539(7) .
C2 H2A 0.9800 .
C2 H2B 0.9800 .
C2 H2C 0.9800 .
C4 C6 1.377(6) .
C3 H3A 0.9800 .
C3 H3B 0.9800 .
C3 H3C 0.9800 .
C5 C7 1.370(7) .
C6 C8 1.411(7) .
C6 Li1 2.754(11) 2_646
C6 H6 0.9500 .
C7 C9 1.402(7) .
C7 H7 0.9500 .
C8 C10 1.368(7) .
C8 Li1 2.520(11) 2_646
C8 H8 0.9500 .
C9 C11 1.361(7) .
C9 H9 0.9500 .
C10 C21 1.478(7) .
C11 C31 1.483(7) .
C21 C28 1.410(7) .
C21 C22 1.414(7) .
C22 C24 1.392(7) .
C22 C23 1.501(7) .
C23 H23A 0.9800 .
C23 H23B 0.9800 .
C23 H23C 0.9800 .
C24 C25 1.374(7) .
C24 H24 0.9500 .
C25 C27 1.393(8) .
C25 C26 1.520(7) .
C26 H26A 0.9800 .
C26 H26B 0.9800 .
C26 H26C 0.9800 .
C27 C28 1.380(7) .
C27 H27 0.9500 .
C28 C29 1.503(7) .
C29 H29A 0.9800 .
C29 H29B 0.9800 .
C29 H29C 0.9800 .
C31 C32 1.399(7) .
C31 C38 1.406(7) .
C32 C34 1.390(7) .
C32 C33 1.512(7) .
C33 H33A 0.9800 .
C33 H33B 0.9800 .
C33 H33C 0.9800 .
C34 C35 1.377(7) .
C34 H34 0.9500 .
C35 C37 1.386(8) .
C35 C36 1.510(7) .
C36 H36A 0.9800 .
C36 H36B 0.9800 .
C36 H36C 0.9800 .
C37 C38 1.398(7) .
C37 H37 0.9500 .
C38 C39 1.497(7) .
C39 H39A 0.9800 .
C39 H39B 0.9800 .
C39 H39C 0.9800 .
O2 C1E 1.419(6) .
O2 C4E 1.434(6) .
C1C O3 1.423(7) .
C1C C2C 1.453(9) .
C1C H1C1 0.9900 .
C1C H1C2 0.9900 .
C2C C3C 1.500(9) .
C2C H2C1 0.9900 .
C2C H2C2 0.9900 .
C3C C4C 1.437(9) .
C3C H3C1 0.9900 .
C3C H3C2 0.9900 .
C4C O3 1.402(7) .
C4C H4C1 0.9900 .
C4C H4C2 0.9900 .
C1E C2E 1.482(8) .
C1E H1E1 0.9900 .
C1E H1E2 0.9900 .
C2E C3E 1.640(10) .
C2E H2E1 0.9900 .
C2E H2E2 0.9900 .
C3E C4E 1.526(9) .
C3E H3E1 0.9900 .
C3E H3E2 0.9900 .
C4E H4E1 0.9900 .
C4E H4E2 0.9900 .
